data_1518269
loop_
_publ_author_name
'Chen, Wenwen'
'Wang, Bo'
'Liu, Nan'
'Huang, Dayun'
'Wang, Xinyan'
'Hu, Yuefei'

_publ_section_title
;
 Tandem Synthesis of 3-Halo-5-Substituted Isoxazoles from 1-Copper(I)
 Alkynes and Dihaloformaldoximes.
;
_journal_issue 23
_journal_name_full 'Organic letters'
_journal_page_first 6140
_journal_paper_doi 10.1021/ol503008t
_journal_volume 16
_journal_year 2014
_chemical_absolute_configuration ad
_chemical_formula_sum 'C9 H6 Br N O'
_chemical_formula_weight 224.06
_chemical_name_systematic
; 
 ? 
;
_space_group_crystal_system monoclinic
_space_group_IT_number 4
_space_group_name_Hall 'P 2yb'
_space_group_name_H-M_alt 'P 1 21 1'
_symmetry_space_group_name_Hall 'P 2yb'
_symmetry_space_group_name_H-M 'P 1 21 1'
_atom_sites_solution_hydrogens mixed
_audit_creation_method SHELXL-2014
_cell_angle_alpha 90
_cell_angle_beta 93.215(4)
_cell_angle_gamma 90
_cell_formula_units_Z 2
_cell_length_a 9.584(3)
_cell_length_b 4.1885(11)
_cell_length_c 11.089(3)
_cell_measurement_reflns_used 888
_cell_measurement_temperature 296(2)
_cell_measurement_theta_max 21.80
_cell_measurement_theta_min 2.89
_cell_volume 444.4(2)
_computing_cell_refinement 'Bruker SAINT'
_computing_data_collection 'Bruker APEX2'
_computing_data_reduction 'Bruker SAINT'
_computing_molecular_graphics 'Bruker SHELXTL'
_computing_publication_material 'Bruker SHELXTL'
_computing_structure_refinement 'SHELXL-2014 (Sheldrick, 2014)'
_computing_structure_solution 'SHELXS-97 (Sheldrick, 2008)'
_diffrn_ambient_temperature 296(2)
_diffrn_measured_fraction_theta_full 1.000
_diffrn_measured_fraction_theta_max 0.997
_diffrn_measurement_device_type 'Bruker APEX-II CCD'
_diffrn_measurement_method '\f and \w scans'
_diffrn_radiation_type MoK\a
_diffrn_radiation_wavelength 0.71073
_diffrn_reflns_av_R_equivalents 0.0427
_diffrn_reflns_av_unetI/netI 0.1001
_diffrn_reflns_Laue_measured_fraction_full 1.000
_diffrn_reflns_Laue_measured_fraction_max 0.997
_diffrn_reflns_limit_h_max 13
_diffrn_reflns_limit_h_min -12
_diffrn_reflns_limit_k_max 5
_diffrn_reflns_limit_k_min -5
_diffrn_reflns_limit_l_max 15
_diffrn_reflns_limit_l_min -15
_diffrn_reflns_number 4256
_diffrn_reflns_point_group_measured_fraction_full 0.938
_diffrn_reflns_point_group_measured_fraction_max 0.925
_diffrn_reflns_theta_full 25.242
_diffrn_reflns_theta_max 30.018
_diffrn_reflns_theta_min 1.839
_exptl_absorpt_coefficient_mu 4.572
_exptl_absorpt_correction_T_max 0.746
_exptl_absorpt_correction_T_min 0.463
_exptl_absorpt_correction_type multi-scan
_exptl_absorpt_process_details sadabs
_exptl_crystal_colour colourless
_exptl_crystal_density_diffrn 1.674
_exptl_crystal_description Block
_exptl_crystal_F_000 220
_exptl_crystal_size_max 0.250
_exptl_crystal_size_mid 0.100
_exptl_crystal_size_min 0.020
_refine_diff_density_max 0.545
_refine_diff_density_min -0.376
_refine_diff_density_rms 0.079
_refine_ls_abs_structure_details
; 
 Flack x determined using 381 quotients [(I+)-(I-)]/[(I+)+(I-)] 
 (Parsons, Flack and Wagner, Acta Cryst. B69 (2013) 249-259). 
;
_refine_ls_abs_structure_Flack 0.06(3)
_refine_ls_extinction_method none
_refine_ls_goodness_of_fit_ref 0.939
_refine_ls_hydrogen_treatment mixed
_refine_ls_matrix_type full
_refine_ls_number_parameters 113
_refine_ls_number_reflns 2405
_refine_ls_number_restraints 1
_refine_ls_restrained_S_all 0.938
_refine_ls_R_factor_all 0.1128
_refine_ls_R_factor_gt 0.0474
_refine_ls_shift/su_max 0.004
_refine_ls_shift/su_mean 0.000
_refine_ls_structure_factor_coef Fsqd
_refine_ls_weighting_details 'w=1/[\s^2^(Fo^2^)+(0.0300P)^2^] where P=(Fo^2^+2Fc^2^)/3'
_refine_ls_weighting_scheme calc
_refine_ls_wR_factor_gt 0.0900
_refine_ls_wR_factor_ref 0.1094
_reflns_Friedel_coverage 0.645
_reflns_Friedel_fraction_full 0.854
_reflns_Friedel_fraction_max 0.832
_reflns_number_gt 1302
_reflns_number_total 2405
_reflns_threshold_expression 'I > 2\s(I)'
_cod_data_source_file ol503008t_si_002.cif
_cod_data_source_block mo_dm14406_0m
_cod_depositor_comments 'Adding full bibliography for 1518269.cif.'
_cod_original_cell_volume 444.5(2)
_cod_database_code 1518269
_shelx_space_group_comment
; 
The symmetry employed for this shelxl refinement is uniquely defined 
by the following loop, which should always be used as a source of 
symmetry information in preference to the above space-group names. 
They are only intended as comments. 
;
_shelx_estimated_absorpt_t_min 0.394
_shelx_estimated_absorpt_t_max 0.914
_shelxl_version_number 2014-3

loop_
_space_group_symop_operation_xyz
'x, y, z'
'-x, y+1/2, -z'

loop_
_atom_site_label
_atom_site_type_symbol
_atom_site_fract_x
_atom_site_fract_y
_atom_site_fract_z
_atom_site_U_iso_or_equiv
_atom_site_adp_type
_atom_site_occupancy
_atom_site_site_symmetry_order
_atom_site_calc_flag
_atom_site_refinement_flags_posn
_atom_site_refinement_flags_adp
Br1 Br 0.64549(7) 1.2237(2) 0.44692(6) 0.0606(3) Uani 1 1 d . .
N1 N 0.8816(6) 0.8883(14) 0.4347(5) 0.0476(14) Uani 1 1 d . .
O1 O 0.9739(5) 0.714(3) 0.3689(4) 0.0618(13) Uani 1 1 d . .
C1 C 0.6370(8) 0.990(2) -0.0667(6) 0.059(2) Uani 1 1 d . .
H1 H 0.5660 1.1081 -0.0342 0.071 Uiso 1 1 calc R U
C2 C 0.6381(10) 0.943(2) -0.1886(7) 0.073(3) Uani 1 1 d . .
H2 H 0.5669 1.0287 -0.2390 0.087 Uiso 1 1 calc R U
C3 C 0.7419(10) 0.773(3) -0.2372(7) 0.081(4) Uani 1 1 d . .
H3 H 0.7419 0.7452 -0.3204 0.098 Uiso 1 1 calc R U
C4 C 0.8456(10) 0.643(2) -0.1641(8) 0.079(3) Uani 1 1 d . .
H4 H 0.9168 0.5269 -0.1974 0.095 Uiso 1 1 calc R U
C5 C 0.8452(7) 0.682(3) -0.0426(7) 0.060(2) Uani 1 1 d . .
H5 H 0.9148 0.5868 0.0071 0.072 Uiso 1 1 calc R U
C6 C 0.7432(7) 0.8600(16) 0.0077(6) 0.0436(15) Uani 1 1 d . .
C7 C 0.7463(7) 0.9110(18) 0.1355(7) 0.0501(17) Uani 1 1 d . .
C8 C 0.7590(7) 0.9467(17) 0.2410(6) 0.0503(17) Uani 1 1 d . .
C9 C 0.7798(7) 0.9907(17) 0.3651(6) 0.0444(16) Uani 1 1 d . .
H1A H 1.013(8) 0.625(19) 0.416(7) 0.07(3) Uiso 1 1 d . .

loop_
_atom_site_aniso_label
_atom_site_aniso_U_11
_atom_site_aniso_U_22
_atom_site_aniso_U_33
_atom_site_aniso_U_23
_atom_site_aniso_U_13
_atom_site_aniso_U_12
Br1 0.0630(4) 0.0624(4) 0.0568(4) 0.0000(7) 0.0073(3) 0.0038(7)
N1 0.048(3) 0.053(3) 0.042(3) 0.001(3) 0.001(3) -0.007(3)
O1 0.059(3) 0.081(3) 0.045(2) 0.015(6) 0.000(2) 0.009(6)
C1 0.057(5) 0.067(5) 0.053(4) -0.001(4) -0.005(4) -0.007(4)
C2 0.081(6) 0.083(6) 0.052(5) 0.009(5) -0.019(5) -0.007(5)
C3 0.116(7) 0.087(10) 0.041(4) -0.016(6) 0.010(4) -0.033(8)
C4 0.084(6) 0.071(9) 0.087(6) -0.026(5) 0.039(5) -0.019(5)
C5 0.050(4) 0.059(6) 0.070(4) -0.007(5) 0.003(3) -0.001(5)
C6 0.046(4) 0.046(3) 0.039(3) -0.001(3) -0.003(3) -0.011(3)
C7 0.049(4) 0.048(4) 0.053(4) 0.001(3) -0.004(3) -0.006(3)
C8 0.054(4) 0.049(4) 0.047(4) 0.006(3) -0.002(3) -0.002(3)
C9 0.048(4) 0.050(4) 0.035(3) 0.005(3) 0.002(3) -0.008(3)

loop_
_atom_type_symbol
_atom_type_description
_atom_type_scat_dispersion_real
_atom_type_scat_dispersion_imag
_atom_type_scat_source
C C 0.0033 0.0016 'International Tables Vol C Tables 4.2.6.8 and 6.1.1.4'
H H 0.0000 0.0000 'International Tables Vol C Tables 4.2.6.8 and 6.1.1.4'
N N 0.0061 0.0033 'International Tables Vol C Tables 4.2.6.8 and 6.1.1.4'
O O 0.0106 0.0060 'International Tables Vol C Tables 4.2.6.8 and 6.1.1.4'
Br Br -0.2901 2.4595 'International Tables Vol C Tables 4.2.6.8 and 6.1.1.4'

loop_
_geom_angle_atom_site_label_1
_geom_angle_atom_site_label_2
_geom_angle_atom_site_label_3
_geom_angle
C9 N1 O1 110.2(5)
N1 O1 H1A 102(7)
C2 C1 C6 119.1(8)
C2 C1 H1 120.5
C6 C1 H1 120.5
C3 C2 C1 121.0(8)
C3 C2 H2 119.5
C1 C2 H2 119.5
C2 C3 C4 120.0(7)
C2 C3 H3 120.0
C4 C3 H3 120.0
C5 C4 C3 120.0(9)
C5 C4 H4 120.0
C3 C4 H4 120.0
C4 C5 C6 120.7(8)
C4 C5 H5 119.6
C6 C5 H5 119.6
C5 C6 C1 119.2(6)
C5 C6 C7 120.5(6)
C1 C6 C7 120.3(7)
C8 C7 C6 175.1(8)
C7 C8 C9 177.7(8)
N1 C9 C8 127.8(6)
N1 C9 Br1 113.6(5)
C8 C9 Br1 118.7(5)

loop_
_geom_bond_atom_site_label_1
_geom_bond_atom_site_label_2
_geom_bond_distance
Br1 C9 1.887(7)
N1 C9 1.283(8)
N1 O1 1.385(10)
O1 H1A 0.73(8)
C1 C2 1.366(10)
C1 C6 1.386(9)
C1 H1 0.9300
C2 C3 1.359(14)
C2 H2 0.9300
C3 C4 1.361(13)
C3 H3 0.9300
C4 C5 1.357(11)
C4 H4 0.9300
C5 C6 1.374(11)
C5 H5 0.9300
C6 C7 1.432(10)
C7 C8 1.178(9)
C8 C9 1.392(9)

loop_
_geom_hbond_atom_site_label_D
_geom_hbond_atom_site_label_H
_geom_hbond_atom_site_label_A
_geom_hbond_distance_DH
_geom_hbond_distance_HA
_geom_hbond_distance_DA
_geom_hbond_angle_DHA
_geom_hbond_site_symmetry_A
O1 H1A N1 0.73(8) 2.14(8) 2.861(9) 175(9) 2_746

loop_
_geom_torsion_atom_site_label_1
_geom_torsion_atom_site_label_2
_geom_torsion_atom_site_label_3
_geom_torsion_atom_site_label_4
_geom_torsion
C6 C1 C2 C3 -0.4(14)
C1 C2 C3 C4 0.9(17)
C2 C3 C4 C5 0.3(17)
C3 C4 C5 C6 -2.0(15)
C4 C5 C6 C1 2.5(13)
C4 C5 C6 C7 -177.5(8)
C2 C1 C6 C5 -1.3(12)
C2 C1 C6 C7 178.7(7)
O1 N1 C9 C8 -0.8(11)
O1 N1 C9 Br1 178.7(7)
